data_1517714
loop_
_publ_author_name
'N. Selvakumaran'
'A. Pratheepkumar'
'S.W. Ng'
'Edward R.T. Tiekink'
'R. Karvembu'

_publ_section_title
;
 Synthesis, structural characterization and cytotoxicity of nickel(II)
 complexes containing 3,3-dialkyl/aryl-1-benzoylthiourea ligands
;
_journal_name_full
;
Inorganica Chimica Acta
;
_journal_page_first 82
_journal_page_last 87
_journal_volume 404
_journal_year 2013
_chemical_formula_moiety 'C32 H46 N4 Ni O2 S2'
_chemical_formula_sum 'C32 H46 N4 Ni O2 S2'
_chemical_formula_weight 641.56
_space_group_IT_number 2
_symmetry_cell_setting triclinic
_symmetry_space_group_name_Hall '-P 1'
_symmetry_space_group_name_H-M 'P -1'
_atom_sites_solution_hydrogens geom
_atom_sites_solution_primary direct
_atom_sites_solution_secondary difmap
_cell_angle_alpha 78.955(3)
_cell_angle_beta 89.999(3)
_cell_angle_gamma 83.498(3)
_cell_formula_units_Z 2
_cell_length_a 9.7758(4)
_cell_length_b 10.8929(5)
_cell_length_c 15.5932(6)
_cell_measurement_reflns_used 5960
_cell_measurement_temperature 100(2)
_cell_measurement_theta_max 27.4975
_cell_measurement_theta_min 2.4541
_cell_volume 1618.83(12)
_computing_cell_refinement 'CrysAlis PRO (Agilent, 2011)'
_computing_data_collection 'CrysAlis PRO (Agilent, 2011)'
_computing_data_reduction 'CrysAlis PRO (Agilent, 2011)'
_computing_molecular_graphics
;
ORTEP-3 (Farrugia, 1997) and DIAMOND (Brandenburg, 2006)
;
_computing_publication_material 'publCIF (Westrip, 2010)'
_computing_structure_refinement 'SHELXL97 (Sheldrick, 2008)'
_computing_structure_solution 'SHELXS97 (Sheldrick, 2008)'
_diffrn_ambient_temperature 100(2)
_diffrn_detector_area_resol_mean 10.4041
_diffrn_measured_fraction_theta_full 0.986
_diffrn_measured_fraction_theta_max 0.986
_diffrn_measurement_device_type 'Agilent Technologies SuperNova Dual diffractometer with Atlas detector'
_diffrn_measurement_method '\w scan'
_diffrn_radiation_monochromator Mirror
_diffrn_radiation_source 'SuperNova (Mo) X-ray Source'
_diffrn_radiation_type MoK\a
_diffrn_radiation_wavelength 0.71073
_diffrn_reflns_av_R_equivalents 0.0250
_diffrn_reflns_av_sigmaI/netI 0.0520
_diffrn_reflns_limit_h_max 12
_diffrn_reflns_limit_h_min -11
_diffrn_reflns_limit_k_max 10
_diffrn_reflns_limit_k_min -14
_diffrn_reflns_limit_l_max 20
_diffrn_reflns_limit_l_min -16
_diffrn_reflns_number 10983
_diffrn_reflns_theta_full 27.50
_diffrn_reflns_theta_max 27.50
_diffrn_reflns_theta_min 2.46
_diffrn_standards_decay_% 0
_diffrn_standards_interval_count 0
_diffrn_standards_interval_time 0
_diffrn_standards_number 0
_exptl_absorpt_coefficient_mu 0.763
_exptl_absorpt_correction_T_max 1.00000
_exptl_absorpt_correction_T_min 0.74912
_exptl_absorpt_correction_type multi-scan
_exptl_absorpt_process_details 'CrysAlis PRO (Agilent, 2011)'
_exptl_crystal_colour purple
_exptl_crystal_density_diffrn 1.316
_exptl_crystal_density_method 'not measured'
_exptl_crystal_description prism
_exptl_crystal_F_000 684
_exptl_crystal_size_max 0.40
_exptl_crystal_size_mid 0.30
_exptl_crystal_size_min 0.20
_refine_diff_density_max 0.566
_refine_diff_density_min -0.441
_refine_diff_density_rms 0.066
_refine_ls_goodness_of_fit_ref 1.043
_refine_ls_hydrogen_treatment constr
_refine_ls_matrix_type full
_refine_ls_number_parameters 374
_refine_ls_number_reflns 7331
_refine_ls_number_restraints 0
_refine_ls_restrained_S_all 1.043
_refine_ls_R_factor_all 0.0452
_refine_ls_R_factor_gt 0.0345
_refine_ls_shift/su_max 0.001
_refine_ls_shift/su_mean 0.000
_refine_ls_structure_factor_coef Fsqd
_refine_ls_weighting_details 'calc w=1/[\s^2^(Fo^2^)+(0.0327P)^2^+0.1581P] where P=(Fo^2^+2Fc^2^)/3'
_refine_ls_weighting_scheme calc
_refine_ls_wR_factor_gt 0.0767
_refine_ls_wR_factor_ref 0.0830
_reflns_number_gt 6239
_reflns_number_total 7331
_reflns_threshold_expression I>2\s(I)
_cod_data_source_file ICA-2013-404-82-87-2.cif
_cod_data_source_block ni-2
_cod_database_code 1517714

loop_
_symmetry_equiv_pos_as_xyz
'x, y, z'
'-x, -y, -z'

loop_
_atom_site_label
_atom_site_type_symbol
_atom_site_fract_x
_atom_site_fract_y
_atom_site_fract_z
_atom_site_U_iso_or_equiv
_atom_site_adp_type
_atom_site_occupancy
_atom_site_symmetry_multiplicity
_atom_site_calc_flag
_atom_site_refinement_flags
Ni Ni 0.72752(2) 0.55725(2) 0.253242(13) 0.01469(7) Uani 1 1 d .
S1 S 0.93016(5) 0.46001(4) 0.28621(3) 0.01864(11) Uani 1 1 d .
S2 S 0.68486(5) 0.39263(4) 0.20625(3) 0.02154(11) Uani 1 1 d .
O1 O 0.76430(12) 0.70175(11) 0.29228(8) 0.0186(3) Uani 1 1 d .
O2 O 0.55336(13) 0.64381(11) 0.22511(8) 0.0193(3) Uani 1 1 d .
N1 N 0.97335(15) 0.65304(13) 0.37200(9) 0.0147(3) Uani 1 1 d .
N2 N 1.11234(15) 0.46900(13) 0.40949(9) 0.0154(3) Uani 1 1 d .
N3 N 0.43090(15) 0.52134(13) 0.15021(9) 0.0143(3) Uani 1 1 d .
N4 N 0.50819(15) 0.35538(13) 0.08788(9) 0.0155(3) Uani 1 1 d .
C1 C 1.00608(18) 0.53457(16) 0.36019(10) 0.0151(4) Uani 1 1 d .
C2 C 0.86364(18) 0.72697(17) 0.33582(10) 0.0151(4) Uani 1 1 d .
C3 C 1.15947(18) 0.33712(17) 0.40764(11) 0.0186(4) Uani 1 1 d .
H3A H 1.0802 0.2961 0.3919 0.022 Uiso 1 1 calc R
H3B H 1.1921 0.2941 0.4671 0.022 Uiso 1 1 calc R
C4 C 1.2749(2) 0.31892(17) 0.34355(11) 0.0204(4) Uani 1 1 d .
H4A H 1.2541 0.3799 0.2881 0.025 Uiso 1 1 calc R
H4B H 1.3624 0.3365 0.3681 0.025 Uiso 1 1 calc R
C5 C 1.2923(2) 0.18541(18) 0.32493(12) 0.0267(4) Uani 1 1 d .
H5A H 1.3620 0.1809 0.2792 0.032 Uiso 1 1 calc R
H5B H 1.2040 0.1684 0.3011 0.032 Uiso 1 1 calc R
C6 C 1.3361(2) 0.08201(19) 0.40420(13) 0.0314(5) Uani 1 1 d .
H6A H 1.4271 0.0937 0.4256 0.047 Uiso 1 1 calc R
H6B H 1.3402 -0.0005 0.3873 0.047 Uiso 1 1 calc R
H6C H 1.2690 0.0865 0.4505 0.047 Uiso 1 1 calc R
C7 C 1.19028(18) 0.53068(17) 0.46699(10) 0.0164(4) Uani 1 1 d .
H7A H 1.2348 0.4656 0.5151 0.020 Uiso 1 1 calc R
H7B H 1.1252 0.5886 0.4933 0.020 Uiso 1 1 calc R
C8 C 1.29989(18) 0.60429(17) 0.41963(11) 0.0178(4) Uani 1 1 d .
H8A H 1.3653 0.5468 0.3931 0.021 Uiso 1 1 calc R
H8B H 1.2558 0.6701 0.3719 0.021 Uiso 1 1 calc R
C9 C 1.3784(2) 0.66573(18) 0.48068(11) 0.0232(4) Uani 1 1 d .
H9A H 1.4153 0.6010 0.5313 0.028 Uiso 1 1 calc R
H9B H 1.3145 0.7290 0.5030 0.028 Uiso 1 1 calc R
C10 C 1.4966(2) 0.72951(19) 0.43523(12) 0.0261(4) Uani 1 1 d .
H10A H 1.5612 0.6668 0.4142 0.039 Uiso 1 1 calc R
H10B H 1.5444 0.7682 0.4766 0.039 Uiso 1 1 calc R
H10C H 1.4603 0.7946 0.3856 0.039 Uiso 1 1 calc R
C11 C 0.85368(18) 0.86013(16) 0.34934(10) 0.0153(4) Uani 1 1 d .
C12 C 0.73305(19) 0.94085(17) 0.32599(11) 0.0200(4) Uani 1 1 d .
H12 H 0.6559 0.9103 0.3036 0.024 Uiso 1 1 calc R
C13 C 0.7249(2) 1.06558(18) 0.33530(12) 0.0230(4) Uani 1 1 d .
H13 H 0.6419 1.1199 0.3198 0.028 Uiso 1 1 calc R
C14 C 0.8373(2) 1.11110(18) 0.36708(12) 0.0234(4) Uani 1 1 d .
H14 H 0.8325 1.1971 0.3720 0.028 Uiso 1 1 calc R
C15 C 0.9566(2) 1.03110(18) 0.39161(12) 0.0234(4) Uani 1 1 d .
H15 H 1.0332 1.0620 0.4142 0.028 Uiso 1 1 calc R
C16 C 0.96515(19) 0.90566(17) 0.38347(11) 0.0203(4) Uani 1 1 d .
H16 H 1.0471 0.8509 0.4012 0.024 Uiso 1 1 calc R
C17 C 0.53253(18) 0.42929(16) 0.14493(10) 0.0149(4) Uani 1 1 d .
C18 C 0.44695(18) 0.61761(16) 0.18881(10) 0.0149(4) Uani 1 1 d .
C19 C 0.37692(18) 0.37756(16) 0.03755(10) 0.0159(4) Uani 1 1 d .
H19A H 0.3920 0.3467 -0.0178 0.019 Uiso 1 1 calc R
H19B H 0.3484 0.4694 0.0225 0.019 Uiso 1 1 calc R
C20 C 0.26056(18) 0.31380(17) 0.08573(11) 0.0172(4) Uani 1 1 d .
H20A H 0.2826 0.2213 0.0941 0.021 Uiso 1 1 calc R
H20B H 0.2513 0.3366 0.1441 0.021 Uiso 1 1 calc R
C21 C 0.12571(19) 0.35377(19) 0.03468(13) 0.0248(4) Uani 1 1 d .
H21A H 0.0963 0.4435 0.0354 0.030 Uiso 1 1 calc R
H21B H 0.1407 0.3459 -0.0269 0.030 Uiso 1 1 calc R
C22 C 0.0116(2) 0.2766(2) 0.07065(15) 0.0396(6) Uani 1 1 d .
H22A H 0.0377 0.1883 0.0670 0.059 Uiso 1 1 calc R
H22B H -0.0735 0.3085 0.0364 0.059 Uiso 1 1 calc R
H22C H -0.0033 0.2832 0.1318 0.059 Uiso 1 1 calc R
C23 C 0.61346(19) 0.26118(17) 0.06377(12) 0.0202(4) Uani 1 1 d .
H23A H 0.7039 0.2746 0.0867 0.024 Uiso 1 1 calc R
H23B H 0.6183 0.2762 -0.0008 0.024 Uiso 1 1 calc R
C24 C 0.5906(2) 0.12537(17) 0.09619(12) 0.0217(4) Uani 1 1 d .
H24A H 0.4987 0.1109 0.0762 0.026 Uiso 1 1 calc R
H24B H 0.5935 0.1065 0.1609 0.026 Uiso 1 1 calc R
C25 C 0.7020(2) 0.03817(18) 0.06151(13) 0.0283(5) Uani 1 1 d .
H25A H 0.7017 0.0615 -0.0031 0.034 Uiso 1 1 calc R
H25B H 0.7930 0.0515 0.0836 0.034 Uiso 1 1 calc R
C26 C 0.6834(2) -0.09954(19) 0.08732(14) 0.0346(5) Uani 1 1 d .
H26A H 0.6934 -0.1258 0.1509 0.052 Uiso 1 1 calc R
H26B H 0.7533 -0.1493 0.0592 0.052 Uiso 1 1 calc R
H26C H 0.5915 -0.1130 0.0686 0.052 Uiso 1 1 calc R
C27 C 0.32241(18) 0.71216(16) 0.18481(10) 0.0151(4) Uani 1 1 d .
C28 C 0.19240(18) 0.68371(17) 0.16402(11) 0.0175(4) Uani 1 1 d .
H28 H 0.1821 0.6030 0.1519 0.021 Uiso 1 1 calc R
C29 C 0.0782(2) 0.77219(19) 0.16094(11) 0.0230(4) Uani 1 1 d .
H29 H -0.0103 0.7514 0.1480 0.028 Uiso 1 1 calc R
C30 C 0.0927(2) 0.89087(18) 0.17675(11) 0.0235(4) Uani 1 1 d .
H30 H 0.0145 0.9519 0.1737 0.028 Uiso 1 1 calc R
C31 C 0.2217(2) 0.92058(18) 0.19708(11) 0.0234(4) Uani 1 1 d .
H31 H 0.2316 1.0021 0.2078 0.028 Uiso 1 1 calc R
C32 C 0.33579(19) 0.83169(17) 0.20175(11) 0.0186(4) Uani 1 1 d .
H32 H 0.4236 0.8521 0.2165 0.022 Uiso 1 1 calc R

loop_
_atom_site_aniso_label
_atom_site_aniso_U_11
_atom_site_aniso_U_22
_atom_site_aniso_U_33
_atom_site_aniso_U_23
_atom_site_aniso_U_13
_atom_site_aniso_U_12
Ni 0.01154(12) 0.01318(13) 0.01949(13) -0.00366(9) -0.00445(9) -0.00110(9)
S1 0.0143(2) 0.0163(2) 0.0262(2) -0.00761(17) -0.00569(18) 0.00021(18)
S2 0.0170(2) 0.0144(2) 0.0332(3) -0.00682(18) -0.01148(19) 0.00174(19)
O1 0.0131(6) 0.0159(7) 0.0276(7) -0.0068(5) -0.0070(5) -0.0004(5)
O2 0.0141(7) 0.0167(7) 0.0285(7) -0.0091(5) -0.0065(5) -0.0001(5)
N1 0.0131(8) 0.0137(8) 0.0168(7) -0.0015(5) -0.0014(6) -0.0017(6)
N2 0.0126(8) 0.0150(8) 0.0185(7) -0.0023(6) -0.0015(6) -0.0022(6)
N3 0.0123(7) 0.0154(8) 0.0155(7) -0.0039(5) -0.0013(6) -0.0015(6)
N4 0.0126(8) 0.0132(8) 0.0216(7) -0.0052(6) -0.0007(6) -0.0018(6)
C1 0.0123(9) 0.0175(9) 0.0152(8) -0.0007(6) 0.0000(7) -0.0045(7)
C2 0.0134(9) 0.0183(9) 0.0138(8) -0.0024(6) 0.0004(7) -0.0038(7)
C3 0.0152(9) 0.0159(9) 0.0228(9) 0.0002(7) -0.0033(7) 0.0000(7)
C4 0.0226(10) 0.0205(10) 0.0180(9) -0.0040(7) -0.0010(7) -0.0010(8)
C5 0.0315(12) 0.0241(11) 0.0242(10) -0.0077(8) -0.0022(8) 0.0029(9)
C6 0.0356(13) 0.0223(11) 0.0349(11) -0.0073(8) -0.0060(9) 0.0055(9)
C7 0.0134(9) 0.0193(10) 0.0156(8) -0.0014(7) -0.0036(7) -0.0011(7)
C8 0.0164(9) 0.0193(10) 0.0182(9) -0.0035(7) -0.0004(7) -0.0042(8)
C9 0.0228(10) 0.0270(11) 0.0217(9) -0.0072(8) -0.0019(8) -0.0070(9)
C10 0.0213(11) 0.0281(11) 0.0298(10) -0.0048(8) -0.0055(8) -0.0083(9)
C11 0.0163(9) 0.0147(9) 0.0148(8) -0.0026(6) 0.0003(7) -0.0024(7)
C12 0.0176(10) 0.0186(10) 0.0240(9) -0.0036(7) -0.0023(7) -0.0030(8)
C13 0.0221(10) 0.0180(10) 0.0278(10) -0.0038(7) -0.0037(8) 0.0010(8)
C14 0.0304(11) 0.0154(10) 0.0259(10) -0.0059(7) 0.0013(8) -0.0055(8)
C15 0.0260(11) 0.0200(10) 0.0264(10) -0.0076(8) -0.0053(8) -0.0071(8)
C16 0.0191(10) 0.0193(10) 0.0227(9) -0.0043(7) -0.0040(7) -0.0020(8)
C17 0.0143(9) 0.0131(9) 0.0167(8) 0.0002(6) -0.0010(7) -0.0049(7)
C18 0.0139(9) 0.0170(9) 0.0132(8) -0.0002(6) -0.0020(7) -0.0033(7)
C19 0.0163(9) 0.0157(9) 0.0164(8) -0.0044(7) -0.0023(7) -0.0031(7)
C20 0.0147(9) 0.0180(10) 0.0194(9) -0.0045(7) -0.0005(7) -0.0029(7)
C21 0.0158(10) 0.0242(11) 0.0347(11) -0.0083(8) -0.0059(8) 0.0010(8)
C22 0.0169(11) 0.0599(17) 0.0444(13) -0.0131(11) -0.0002(9) -0.0102(11)
C23 0.0154(9) 0.0201(10) 0.0268(10) -0.0095(7) 0.0028(8) -0.0010(8)
C24 0.0201(10) 0.0187(10) 0.0250(10) -0.0040(7) -0.0004(8) 0.0024(8)
C25 0.0237(11) 0.0249(11) 0.0359(11) -0.0084(8) -0.0009(9) 0.0027(9)
C26 0.0398(14) 0.0253(12) 0.0362(12) -0.0077(9) -0.0021(10) 0.0095(10)
C27 0.0157(9) 0.0179(9) 0.0110(8) -0.0020(6) 0.0005(7) 0.0001(7)
C28 0.0161(9) 0.0194(10) 0.0176(9) -0.0051(7) 0.0000(7) -0.0017(8)
C29 0.0143(9) 0.0315(12) 0.0229(10) -0.0060(8) -0.0006(7) 0.0000(8)
C30 0.0201(10) 0.0269(11) 0.0206(9) -0.0043(8) 0.0007(8) 0.0085(8)
C31 0.0279(11) 0.0191(10) 0.0230(10) -0.0065(7) -0.0001(8) 0.0030(8)
C32 0.0168(9) 0.0204(10) 0.0190(9) -0.0050(7) -0.0020(7) -0.0010(8)

loop_
_atom_type_symbol
_atom_type_description
_atom_type_scat_dispersion_real
_atom_type_scat_dispersion_imag
_atom_type_scat_source
C C 0.0033 0.0016 'International Tables Vol C Tables 4.2.6.8 and 6.1.1.4'
H H 0.0000 0.0000 'International Tables Vol C Tables 4.2.6.8 and 6.1.1.4'
N N 0.0061 0.0033 'International Tables Vol C Tables 4.2.6.8 and 6.1.1.4'
O O 0.0106 0.0060 'International Tables Vol C Tables 4.2.6.8 and 6.1.1.4'
S S 0.1246 0.1234 'International Tables Vol C Tables 4.2.6.8 and 6.1.1.4'
Ni Ni 0.3393 1.1124 'International Tables Vol C Tables 4.2.6.8 and 6.1.1.4'

loop_
_geom_angle_atom_site_label_1
_geom_angle_atom_site_label_2
_geom_angle_atom_site_label_3
_geom_angle
O2 Ni O1 84.74(5)
O2 Ni S2 94.89(4)
O1 Ni S2 179.10(4)
O2 Ni S1 179.03(4)
O1 Ni S1 94.30(4)
S2 Ni S1 86.066(19)
C1 S1 Ni 107.74(6)
C17 S2 Ni 108.19(6)
C2 O1 Ni 133.08(12)
C18 O2 Ni 133.17(12)
C2 N1 C1 123.61(15)
C1 N2 C3 122.94(15)
C1 N2 C7 120.10(15)
C3 N2 C7 116.93(14)
C18 N3 C17 123.18(15)
C17 N4 C23 123.13(15)
C17 N4 C19 120.18(14)
C23 N4 C19 116.24(13)
N1 C1 N2 115.32(15)
N1 C1 S1 127.28(14)
N2 C1 S1 117.36(13)
O1 C2 N1 129.76(16)
O1 C2 C11 114.99(16)
N1 C2 C11 115.24(15)
N2 C3 C4 114.16(14)
N2 C3 H3A 108.7
C4 C3 H3A 108.7
N2 C3 H3B 108.7
C4 C3 H3B 108.7
H3A C3 H3B 107.6
C5 C4 C3 111.88(15)
C5 C4 H4A 109.2
C3 C4 H4A 109.2
C5 C4 H4B 109.2
C3 C4 H4B 109.2
H4A C4 H4B 107.9
C4 C5 C6 114.75(16)
C4 C5 H5A 108.6
C6 C5 H5A 108.6
C4 C5 H5B 108.6
C6 C5 H5B 108.6
H5A C5 H5B 107.6
C5 C6 H6A 109.5
C5 C6 H6B 109.5
H6A C6 H6B 109.5
C5 C6 H6C 109.5
H6A C6 H6C 109.5
H6B C6 H6C 109.5
N2 C7 C8 113.28(13)
N2 C7 H7A 108.9
C8 C7 H7A 108.9
N2 C7 H7B 108.9
C8 C7 H7B 108.9
H7A C7 H7B 107.7
C9 C8 C7 111.88(14)
C9 C8 H8A 109.2
C7 C8 H8A 109.2
C9 C8 H8B 109.2
C7 C8 H8B 109.2
H8A C8 H8B 107.9
C8 C9 C10 111.90(14)
C8 C9 H9A 109.2
C10 C9 H9A 109.2
C8 C9 H9B 109.2
C10 C9 H9B 109.2
H9A C9 H9B 107.9
C9 C10 H10A 109.5
C9 C10 H10B 109.5
H10A C10 H10B 109.5
C9 C10 H10C 109.5
H10A C10 H10C 109.5
H10B C10 H10C 109.5
C12 C11 C16 119.17(16)
C12 C11 C2 120.06(16)
C16 C11 C2 120.76(17)
C13 C12 C11 120.37(18)
C13 C12 H12 119.8
C11 C12 H12 119.8
C14 C13 C12 120.16(19)
C14 C13 H13 119.9
C12 C13 H13 119.9
C15 C14 C13 119.77(17)
C15 C14 H14 120.1
C13 C14 H14 120.1
C14 C15 C16 120.46(18)
C14 C15 H15 119.8
C16 C15 H15 119.8
C15 C16 C11 120.04(18)
C15 C16 H16 120.0
C11 C16 H16 120.0
N3 C17 N4 114.97(15)
N3 C17 S2 127.22(13)
N4 C17 S2 117.75(13)
O2 C18 N3 129.72(17)
O2 C18 C27 115.48(15)
N3 C18 C27 114.72(15)
N4 C19 C20 113.92(14)
N4 C19 H19A 108.8
C20 C19 H19A 108.8
N4 C19 H19B 108.8
C20 C19 H19B 108.8
H19A C19 H19B 107.7
C21 C20 C19 110.68(14)
C21 C20 H20A 109.5
C19 C20 H20A 109.5
C21 C20 H20B 109.5
C19 C20 H20B 109.5
H20A C20 H20B 108.1
C22 C21 C20 113.17(17)
C22 C21 H21A 108.9
C20 C21 H21A 108.9
C22 C21 H21B 108.9
C20 C21 H21B 108.9
H21A C21 H21B 107.8
C21 C22 H22A 109.5
C21 C22 H22B 109.5
H22A C22 H22B 109.5
C21 C22 H22C 109.5
H22A C22 H22C 109.5
H22B C22 H22C 109.5
N4 C23 C24 115.57(14)
N4 C23 H23A 108.4
C24 C23 H23A 108.4
N4 C23 H23B 108.4
C24 C23 H23B 108.4
H23A C23 H23B 107.4
C23 C24 C25 110.03(15)
C23 C24 H24A 109.7
C25 C24 H24A 109.7
C23 C24 H24B 109.7
C25 C24 H24B 109.7
H24A C24 H24B 108.2
C26 C25 C24 113.68(17)
C26 C25 H25A 108.8
C24 C25 H25A 108.8
C26 C25 H25B 108.8
C24 C25 H25B 108.8
H25A C25 H25B 107.7
C25 C26 H26A 109.5
C25 C26 H26B 109.5
H26A C26 H26B 109.5
C25 C26 H26C 109.5
H26A C26 H26C 109.5
H26B C26 H26C 109.5
C28 C27 C32 118.98(17)
C28 C27 C18 121.26(15)
C32 C27 C18 119.76(16)
C29 C28 C27 120.49(17)
C29 C28 H28 119.8
C27 C28 H28 119.8
C28 C29 C30 120.11(18)
C28 C29 H29 119.9
C30 C29 H29 119.9
C29 C30 C31 119.96(18)
C29 C30 H30 120.0
C31 C30 H30 120.0
C32 C31 C30 120.14(18)
C32 C31 H31 119.9
C30 C31 H31 119.9
C31 C32 C27 120.31(17)
C31 C32 H32 119.8
C27 C32 H32 119.8

loop_
_geom_bond_atom_site_label_1
_geom_bond_atom_site_label_2
_geom_bond_distance
Ni O2 1.8596(13)
Ni O1 1.8634(12)
Ni S2 2.1446(5)
Ni S1 2.1510(5)
S1 C1 1.7427(17)
S2 C17 1.7350(18)
O1 C2 1.269(2)
O2 C18 1.270(2)
N1 C2 1.322(2)
N1 C1 1.341(2)
N2 C1 1.342(2)
N2 C3 1.464(2)
N2 C7 1.477(2)
N3 C18 1.329(2)
N3 C17 1.344(2)
N4 C17 1.347(2)
N4 C23 1.470(2)
N4 C19 1.476(2)
C2 C11 1.498(2)
C3 C4 1.529(2)
C3 H3A 0.9900
C3 H3B 0.9900
C4 C5 1.528(3)
C4 H4A 0.9900
C4 H4B 0.9900
C5 C6 1.529(3)
C5 H5A 0.9900
C5 H5B 0.9900
C6 H6A 0.9800
C6 H6B 0.9800
C6 H6C 0.9800
C7 C8 1.518(2)
C7 H7A 0.9900
C7 H7B 0.9900
C8 C9 1.518(2)
C8 H8A 0.9900
C8 H8B 0.9900
C9 C10 1.521(2)
C9 H9A 0.9900
C9 H9B 0.9900
C10 H10A 0.9800
C10 H10B 0.9800
C10 H10C 0.9800
C11 C12 1.392(2)
C11 C16 1.393(2)
C12 C13 1.387(3)
C12 H12 0.9500
C13 C14 1.385(3)
C13 H13 0.9500
C14 C15 1.381(3)
C14 H14 0.9500
C15 C16 1.390(3)
C15 H15 0.9500
C16 H16 0.9500
C18 C27 1.496(2)
C19 C20 1.523(2)
C19 H19A 0.9900
C19 H19B 0.9900
C20 C21 1.516(2)
C20 H20A 0.9900
C20 H20B 0.9900
C21 C22 1.516(3)
C21 H21A 0.9900
C21 H21B 0.9900
C22 H22A 0.9800
C22 H22B 0.9800
C22 H22C 0.9800
C23 C24 1.511(2)
C23 H23A 0.9900
C23 H23B 0.9900
C24 C25 1.530(2)
C24 H24A 0.9900
C24 H24B 0.9900
C25 C26 1.508(3)
C25 H25A 0.9900
C25 H25B 0.9900
C26 H26A 0.9800
C26 H26B 0.9800
C26 H26C 0.9800
C27 C28 1.394(2)
C27 C32 1.397(2)
C28 C29 1.384(3)
C28 H28 0.9500
C29 C30 1.384(3)
C29 H29 0.9500
C30 C31 1.388(3)
C30 H30 0.9500
C31 C32 1.384(3)
C31 H31 0.9500
C32 H32 0.9500

loop_
_geom_torsion_atom_site_label_1
_geom_torsion_atom_site_label_2
_geom_torsion_atom_site_label_3
_geom_torsion_atom_site_label_4
_geom_torsion
O2 Ni S1 C1 28(2)
O1 Ni S1 C1 18.23(7)
S2 Ni S1 C1 -162.60(6)
O2 Ni S2 C17 13.08(7)
O1 Ni S2 C17 -53(3)
S1 Ni S2 C17 -166.74(6)
O2 Ni O1 C2 169.81(15)
S2 Ni O1 C2 -124(3)
S1 Ni O1 C2 -10.36(15)
O1 Ni O2 C18 177.50(15)
S2 Ni O2 C18 -1.67(15)
S1 Ni O2 C18 168(2)
C2 N1 C1 N2 -172.95(14)
C2 N1 C1 S1 9.4(2)
C3 N2 C1 N1 177.81(13)
C7 N2 C1 N1 -4.1(2)
C3 N2 C1 S1 -4.3(2)
C7 N2 C1 S1 173.81(11)
Ni S1 C1 N1 -22.43(16)
Ni S1 C1 N2 159.94(11)
Ni O1 C2 N1 -3.8(3)
Ni O1 C2 C11 177.28(10)
C1 N1 C2 O1 7.4(3)
C1 N1 C2 C11 -173.69(14)
C1 N2 C3 C4 93.00(19)
C7 N2 C3 C4 -85.14(18)
N2 C3 C4 C5 -163.91(16)
C3 C4 C5 C6 -63.5(2)
C1 N2 C7 C8 -82.75(19)
C3 N2 C7 C8 95.45(17)
N2 C7 C8 C9 -179.67(15)
C7 C8 C9 C10 174.84(16)
O1 C2 C11 C12 9.0(2)
N1 C2 C11 C12 -170.10(14)
O1 C2 C11 C16 -169.64(14)
N1 C2 C11 C16 11.3(2)
C16 C11 C12 C13 1.1(2)
C2 C11 C12 C13 -177.60(15)
C11 C12 C13 C14 0.7(3)
C12 C13 C14 C15 -1.7(3)
C13 C14 C15 C16 0.9(3)
C14 C15 C16 C11 0.8(3)
C12 C11 C16 C15 -1.8(2)
C2 C11 C16 C15 176.84(15)
C18 N3 C17 N4 -166.03(15)
C18 N3 C17 S2 17.0(2)
C23 N4 C17 N3 171.30(14)
C19 N4 C17 N3 -0.7(2)
C23 N4 C17 S2 -11.4(2)
C19 N4 C17 S2 176.55(11)
Ni S2 C17 N3 -23.27(16)
Ni S2 C17 N4 159.85(11)
Ni O2 C18 N3 -7.9(3)
Ni O2 C18 C27 175.48(10)
C17 N3 C18 O2 1.3(3)
C17 N3 C18 C27 177.96(14)
C17 N4 C19 C20 -85.34(19)
C23 N4 C19 C20 102.12(17)
N4 C19 C20 C21 173.10(14)
C19 C20 C21 C22 169.74(16)
C17 N4 C23 C24 110.92(19)
C19 N4 C23 C24 -76.8(2)
N4 C23 C24 C25 176.29(16)
C23 C24 C25 C26 -177.34(17)
O2 C18 C27 C28 -166.29(14)
N3 C18 C27 C28 16.5(2)
O2 C18 C27 C32 14.0(2)
N3 C18 C27 C32 -163.15(15)
C32 C27 C28 C29 -0.5(2)
C18 C27 C28 C29 179.75(15)
C27 C28 C29 C30 1.4(3)
C28 C29 C30 C31 -1.0(3)
C29 C30 C31 C32 -0.1(3)
C30 C31 C32 C27 0.9(3)
C28 C27 C32 C31 -0.6(2)
C18 C27 C32 C31 179.10(15)
